data_2229222
loop_
_publ_author_name
'Sundar, J. Kalyana'
'Reddy, B. Palakshi'
'Vijayakumar, V.'
'Natarajan, S.'
'Suresh, J.'
'Lakshman, P. L. Nilantha'

_publ_section_title
;
 1,1'-[4-(2,4-Dichlorophenyl)-2,6-dimethyl-1,4-dihydropyridine-3,5-diyl]diethanone
;
_journal_coeditor_code SJ5076
_journal_issue 2
_journal_name_full 'Acta Crystallographica Section E'
_journal_page_first o380
_journal_page_last o381
_journal_paper_doi 10.1107/S1600536810052839
_journal_volume 67
_journal_year 2011
_chemical_formula_iupac 'C17 H17 Cl2 N O2'
_chemical_formula_moiety 'C17 H17 Cl2 N O2'
_chemical_formula_sum 'C17 H17 Cl2 N O2'
_chemical_formula_weight 338.22
_chemical_name_systematic
;
1,1'-[4-(2,4-Dichlorophenyl)-2,6-dimethyl-1,4-dihydropyridine-3,5-
diyl]diethanone
;
_space_group_IT_number 14
_symmetry_cell_setting monoclinic
_symmetry_space_group_name_Hall '-P 2yn'
_symmetry_space_group_name_H-M 'P 1 21/n 1'
_atom_sites_solution_hydrogens geom
_atom_sites_solution_primary direct
_atom_sites_solution_secondary difmap
_audit_creation_method SHELXL-97
_cell_angle_alpha 90.00
_cell_angle_beta 93.80(2)
_cell_angle_gamma 90.00
_cell_formula_units_Z 4
_cell_length_a 10.307(4)
_cell_length_b 13.745(3)
_cell_length_c 11.312(2)
_cell_measurement_reflns_used 25
_cell_measurement_temperature 293(2)
_cell_measurement_theta_max 25
_cell_measurement_theta_min 2
_cell_volume 1599.0(8)
_computing_cell_refinement 'CAD-4 EXPRESS (Enraf--Nonius, 1994)'
_computing_data_collection 'CAD-4 EXPRESS (Enraf--Nonius, 1994)'
_computing_data_reduction 'XCAD4 (Harms & Wocadlo, 1996)'
_computing_molecular_graphics 'PLATON (Spek, 2009)'
_computing_publication_material 'SHELXL97 (Sheldrick, 2008)'
_computing_structure_refinement 'SHELXL97 (Sheldrick, 2008)'
_computing_structure_solution 'SHELXS97 (Sheldrick, 2008)'
_diffrn_ambient_temperature 293(2)
_diffrn_measured_fraction_theta_full 1.000
_diffrn_measured_fraction_theta_max 1.000
_diffrn_measurement_device_type 'Nonius MACH3'
_diffrn_measurement_method \w-2\q
_diffrn_radiation_monochromator graphite
_diffrn_radiation_source 'fine-focus sealed tube'
_diffrn_radiation_type MoK\a
_diffrn_radiation_wavelength 0.71073
_diffrn_reflns_av_R_equivalents 0.0136
_diffrn_reflns_av_sigmaI/netI 0.0145
_diffrn_reflns_limit_h_max 12
_diffrn_reflns_limit_h_min 0
_diffrn_reflns_limit_k_max 16
_diffrn_reflns_limit_k_min -1
_diffrn_reflns_limit_l_max 13
_diffrn_reflns_limit_l_min -13
_diffrn_reflns_number 3247
_diffrn_reflns_theta_full 24.97
_diffrn_reflns_theta_max 24.97
_diffrn_reflns_theta_min 2.33
_diffrn_standards_decay_% 0
_diffrn_standards_interval_time 60
_diffrn_standards_number 3
_exptl_absorpt_coefficient_mu 0.412
_exptl_absorpt_correction_T_max 0.929
_exptl_absorpt_correction_T_min 0.910
_exptl_absorpt_correction_type psi-scan
_exptl_absorpt_process_details '(North <i>et al.</i>, 1968)'
_exptl_crystal_colour colourless
_exptl_crystal_density_diffrn 1.405
_exptl_crystal_density_method 'not measured'
_exptl_crystal_description block
_exptl_crystal_F_000 704
_exptl_crystal_size_max 0.23
_exptl_crystal_size_mid 0.21
_exptl_crystal_size_min 0.18
_refine_diff_density_max 0.214
_refine_diff_density_min -0.210
_refine_ls_extinction_method none
_refine_ls_goodness_of_fit_ref 1.053
_refine_ls_hydrogen_treatment mixed
_refine_ls_matrix_type full
_refine_ls_number_parameters 207
_refine_ls_number_reflns 2811
_refine_ls_number_restraints 0
_refine_ls_restrained_S_all 1.053
_refine_ls_R_factor_all 0.0449
_refine_ls_R_factor_gt 0.0322
_refine_ls_shift/su_max_lt 0.001
_refine_ls_shift/su_mean 0.000
_refine_ls_structure_factor_coef Fsqd
_refine_ls_weighting_details 'calc w=1/[\s^2^(Fo^2^)+(0.0451P)^2^+0.6776P] where P=(Fo^2^+2Fc^2^)/3'
_refine_ls_weighting_scheme calc
_refine_ls_wR_factor_gt 0.0882
_refine_ls_wR_factor_ref 0.0957
_reflns_number_gt 2265
_reflns_number_total 2811
_reflns_threshold_expression I>2\s(I)
_cod_data_source_file sj5076.cif
_cod_data_source_block I
_cod_original_sg_symbol_H-M 'P 21/n'
_cod_database_code 2229222
_cod_database_fobs_code 2229222

loop_
_symmetry_equiv_pos_as_xyz
'x, y, z'
'-x+1/2, y+1/2, -z+1/2'
'-x, -y, -z'
'x-1/2, -y-1/2, z-1/2'

loop_
_atom_site_type_symbol
_atom_site_label
_atom_site_fract_x
_atom_site_fract_y
_atom_site_fract_z
_atom_site_U_iso_or_equiv
_atom_site_adp_type
_atom_site_calc_flag
_atom_site_refinement_flags
_atom_site_occupancy
_atom_site_disorder_assembly
_atom_site_disorder_group
C C2 0.09331(17) 0.23909(14) 0.35680(16) 0.0368(4) Uani d . 1 . .
C C3 0.21210(16) 0.23609(13) 0.41766(15) 0.0333(4) Uani d . 1 . .
C C4 0.32545(16) 0.18638(13) 0.36213(15) 0.0325(4) Uani d . 1 . .
H H4 0.3770 0.1517 0.4247 0.039 Uiso calc R 1 . .
C C5 0.27979(18) 0.11313(13) 0.26722(15) 0.0371(4) Uani d . 1 . .
C C6 0.16077(19) 0.12296(14) 0.21010(16) 0.0405(4) Uani d . 1 . .
C C7 0.1058(2) 0.06292(16) 0.1077(2) 0.0573(6) Uani d . 1 . .
H H7A 0.0130 0.0706 0.0998 0.069 Uiso calc R 1 . .
H H7B 0.1267 -0.0043 0.1216 0.069 Uiso calc R 1 . .
H H7C 0.1424 0.0841 0.0362 0.069 Uiso calc R 1 . .
C C8 -0.02898(18) 0.28757(18) 0.3917(2) 0.0536(6) Uani d . 1 . .
H H8A -0.0961 0.2797 0.3295 0.064 Uiso calc R 1 . .
H H8B -0.0128 0.3556 0.4050 0.064 Uiso calc R 1 . .
H H8C -0.0562 0.2584 0.4631 0.064 Uiso calc R 1 . .
C C9 0.24581(18) 0.28036(14) 0.53385(16) 0.0388(4) Uani d . 1 . .
C C10 0.1592(2) 0.34902(17) 0.59460(18) 0.0538(6) Uani d . 1 . .
H H10A 0.2028 0.3711 0.6673 0.065 Uiso calc R 1 . .
H H10B 0.0803 0.3162 0.6114 0.065 Uiso calc R 1 . .
H H10C 0.1390 0.4038 0.5440 0.065 Uiso calc R 1 . .
C C11 0.3678(2) 0.03428(15) 0.23582(19) 0.0485(5) Uani d . 1 . .
C C12 0.4571(3) -0.00851(18) 0.3312(2) 0.0695(7) Uani d . 1 . .
H H12A 0.4768 -0.0745 0.3114 0.083 Uiso calc R 1 . .
H H12B 0.4159 -0.0072 0.4049 0.083 Uiso calc R 1 . .
H H12C 0.5360 0.0287 0.3389 0.083 Uiso calc R 1 . .
C C13 0.41271(16) 0.26267(13) 0.30834(15) 0.0313(4) Uani d . 1 . .
C C14 0.54362(16) 0.27779(13) 0.34248(15) 0.0348(4) Uani d . 1 . .
C C15 0.61739(18) 0.34868(15) 0.29079(17) 0.0422(5) Uani d . 1 . .
H H15 0.7041 0.3580 0.3166 0.051 Uiso calc R 1 . .
C C16 0.56114(19) 0.40453(15) 0.20163(17) 0.0446(5) Uani d . 1 . .
C C17 0.4322(2) 0.39221(15) 0.16311(17) 0.0457(5) Uani d . 1 . .
H H17 0.3943 0.4302 0.1022 0.055 Uiso calc R 1 . .
C C18 0.36099(18) 0.32216(14) 0.21721(16) 0.0394(4) Uani d . 1 . .
H H18 0.2740 0.3142 0.1916 0.047 Uiso calc R 1 . .
Cl Cl1 0.62411(4) 0.20669(4) 0.45204(5) 0.05059(17) Uani d . 1 . .
Cl Cl2 0.65383(6) 0.49418(5) 0.13777(6) 0.0727(2) Uani d . 1 . .
N N1 0.07592(16) 0.19087(13) 0.25047(15) 0.0438(4) Uani d . 1 . .
O O1 0.35315(14) 0.26245(14) 0.58271(14) 0.0638(5) Uani d . 1 . .
O O2 0.3688(2) 0.00154(15) 0.13564(16) 0.0885(7) Uani d . 1 . .
H H1 0.006(2) 0.1959(17) 0.213(2) 0.053(7) Uiso d . 1 . .

loop_
_atom_site_aniso_label
_atom_site_aniso_U_11
_atom_site_aniso_U_22
_atom_site_aniso_U_33
_atom_site_aniso_U_12
_atom_site_aniso_U_13
_atom_site_aniso_U_23
C2 0.0286(9) 0.0424(10) 0.0386(10) -0.0049(8) -0.0028(7) 0.0092(8)
C3 0.0286(9) 0.0395(10) 0.0314(9) -0.0029(7) -0.0007(7) 0.0038(7)
C4 0.0304(9) 0.0363(9) 0.0297(9) -0.0005(7) -0.0065(7) 0.0013(7)
C5 0.0417(10) 0.0348(10) 0.0339(9) -0.0050(8) -0.0049(8) 0.0011(8)
C6 0.0483(11) 0.0366(10) 0.0351(10) -0.0091(9) -0.0095(8) 0.0048(8)
C7 0.0707(15) 0.0496(13) 0.0480(12) -0.0153(11) -0.0231(11) -0.0001(10)
C8 0.0283(10) 0.0693(15) 0.0624(13) 0.0005(10) -0.0016(9) 0.0081(11)
C9 0.0347(10) 0.0472(11) 0.0345(9) -0.0049(8) 0.0019(8) 0.0016(8)
C10 0.0600(13) 0.0636(14) 0.0379(11) 0.0095(11) 0.0043(9) -0.0027(10)
C11 0.0546(12) 0.0396(11) 0.0503(12) -0.0021(9) -0.0034(9) -0.0076(9)
C12 0.0770(17) 0.0506(14) 0.0778(17) 0.0214(12) -0.0178(14) -0.0106(12)
C13 0.0282(9) 0.0359(9) 0.0295(8) 0.0005(7) -0.0009(7) -0.0063(7)
C14 0.0294(9) 0.0392(10) 0.0351(9) 0.0036(7) -0.0025(7) -0.0043(8)
C15 0.0290(9) 0.0505(12) 0.0469(11) -0.0040(8) 0.0010(8) -0.0042(9)
C16 0.0454(11) 0.0459(11) 0.0431(11) -0.0097(9) 0.0076(9) -0.0009(9)
C17 0.0492(11) 0.0492(12) 0.0377(10) -0.0045(9) -0.0051(9) 0.0058(9)
C18 0.0333(9) 0.0474(11) 0.0365(10) -0.0038(8) -0.0060(8) -0.0003(8)
Cl1 0.0328(3) 0.0580(3) 0.0589(3) 0.0034(2) -0.0119(2) 0.0099(2)
Cl2 0.0696(4) 0.0779(5) 0.0706(4) -0.0307(3) 0.0044(3) 0.0198(3)
N1 0.0329(9) 0.0529(10) 0.0431(9) -0.0060(7) -0.0163(7) 0.0043(8)
O1 0.0408(8) 0.0997(13) 0.0485(9) 0.0097(8) -0.0152(7) -0.0258(9)
O2 0.1091(16) 0.0922(15) 0.0621(11) 0.0329(12) -0.0095(10) -0.0350(10)

loop_
_atom_type_symbol
_atom_type_description
_atom_type_scat_dispersion_real
_atom_type_scat_dispersion_imag
_atom_type_scat_source
C C 0.0033 0.0016 'International Tables Vol C Tables 4.2.6.8 and 6.1.1.4'
H H 0.0000 0.0000 'International Tables Vol C Tables 4.2.6.8 and 6.1.1.4'
N N 0.0061 0.0033 'International Tables Vol C Tables 4.2.6.8 and 6.1.1.4'
O O 0.0106 0.0060 'International Tables Vol C Tables 4.2.6.8 and 6.1.1.4'

loop_
_geom_angle_atom_site_label_1
_geom_angle_atom_site_label_2
_geom_angle_atom_site_label_3
_geom_angle_site_symmetry_1
_geom_angle_site_symmetry_3
_geom_angle
_geom_angle_publ_flag
C3 C2 N1 . . 119.17(17) ?
C3 C2 C8 . . 128.40(18) ?
N1 C2 C8 . . 112.41(16) ?
C2 C3 C9 . . 126.14(17) ?
C2 C3 C4 . . 119.48(16) ?
C9 C3 C4 . . 114.33(15) ?
C5 C4 C3 . . 112.16(14) ?
C5 C4 C13 . . 109.52(14) ?
C3 C4 C13 . . 110.04(14) ?
C5 C4 H4 . . 108.3 ?
C3 C4 H4 . . 108.3 ?
C13 C4 H4 . . 108.3 ?
C6 C5 C11 . . 120.76(17) ?
C6 C5 C4 . . 119.86(17) ?
C11 C5 C4 . . 119.35(16) ?
C5 C6 N1 . . 118.96(17) ?
C5 C6 C7 . . 126.61(19) ?
N1 C6 C7 . . 114.35(18) ?
C6 C7 H7A . . 109.5 ?
C6 C7 H7B . . 109.5 ?
H7A C7 H7B . . 109.5 ?
C6 C7 H7C . . 109.5 ?
H7A C7 H7C . . 109.5 ?
H7B C7 H7C . . 109.5 ?
C2 C8 H8A . . 109.5 ?
C2 C8 H8B . . 109.5 ?
H8A C8 H8B . . 109.5 ?
C2 C8 H8C . . 109.5 ?
H8A C8 H8C . . 109.5 ?
H8B C8 H8C . . 109.5 ?
O1 C9 C3 . . 118.17(17) ?
O1 C9 C10 . . 117.81(17) ?
C3 C9 C10 . . 123.98(17) ?
C9 C10 H10A . . 109.5 ?
C9 C10 H10B . . 109.5 ?
H10A C10 H10B . . 109.5 ?
C9 C10 H10C . . 109.5 ?
H10A C10 H10C . . 109.5 ?
H10B C10 H10C . . 109.5 ?
O2 C11 C5 . . 122.6(2) ?
O2 C11 C12 . . 118.9(2) ?
C5 C11 C12 . . 118.43(18) ?
C11 C12 H12A . . 109.5 ?
C11 C12 H12B . . 109.5 ?
H12A C12 H12B . . 109.5 ?
C11 C12 H12C . . 109.5 ?
H12A C12 H12C . . 109.5 ?
H12B C12 H12C . . 109.5 ?
C18 C13 C14 . . 115.67(16) ?
C18 C13 C4 . . 119.28(15) ?
C14 C13 C4 . . 125.05(16) ?
C15 C14 C13 . . 122.33(17) ?
C15 C14 Cl1 . . 116.38(13) ?
C13 C14 Cl1 . . 121.28(14) ?
C16 C15 C14 . . 119.20(17) ?
C16 C15 H15 . . 120.4 ?
C14 C15 H15 . . 120.4 ?
C15 C16 C17 . . 121.10(18) ?
C15 C16 Cl2 . . 119.04(15) ?
C17 C16 Cl2 . . 119.85(16) ?
C18 C17 C16 . . 118.35(18) ?
C18 C17 H17 . . 120.8 ?
C16 C17 H17 . . 120.8 ?
C17 C18 C13 . . 123.34(17) ?
C17 C18 H18 . . 118.3 ?
C13 C18 H18 . . 118.3 ?
C2 N1 C6 . . 124.61(16) ?
C2 N1 H1 . . 118.2(16) ?
C6 N1 H1 . . 116.5(16) ?

loop_
_geom_bond_atom_site_label_1
_geom_bond_atom_site_label_2
_geom_bond_site_symmetry_2
_geom_bond_distance
_geom_bond_publ_flag
C2 C3 . 1.365(2) ?
C2 N1 . 1.375(3) ?
C2 C8 . 1.502(3) ?
C3 C9 . 1.469(3) ?
C3 C4 . 1.524(2) ?
C4 C5 . 1.524(2) ?
C4 C13 . 1.533(2) ?
C4 H4 . 0.9800 ?
C5 C6 . 1.355(3) ?
C5 C11 . 1.472(3) ?
C6 N1 . 1.378(3) ?
C6 C7 . 1.503(3) ?
C7 H7A . 0.9600 ?
C7 H7B . 0.9600 ?
C7 H7C . 0.9600 ?
C8 H8A . 0.9600 ?
C8 H8B . 0.9600 ?
C8 H8C . 0.9600 ?
C9 O1 . 1.228(2) ?
C9 C10 . 1.497(3) ?
C10 H10A . 0.9600 ?
C10 H10B . 0.9600 ?
C10 H10C . 0.9600 ?
C11 O2 . 1.220(3) ?
C11 C12 . 1.492(3) ?
C12 H12A . 0.9600 ?
C12 H12B . 0.9600 ?
C12 H12C . 0.9600 ?
C13 C18 . 1.394(3) ?
C13 C14 . 1.394(2) ?
C14 C15 . 1.389(3) ?
C14 Cl1 . 1.7444(18) ?
C15 C16 . 1.366(3) ?
C15 H15 . 0.9300 ?
C16 C17 . 1.382(3) ?
C16 Cl2 . 1.745(2) ?
C17 C18 . 1.378(3) ?
C17 H17 . 0.9300 ?
C18 H18 . 0.9300 ?
N1 H1 . 0.81(2) ?

loop_
_geom_hbond_atom_site_label_D
_geom_hbond_atom_site_label_H
_geom_hbond_atom_site_label_A
_geom_hbond_site_symmetry_A
_geom_hbond_distance_DH
_geom_hbond_distance_HA
_geom_hbond_distance_DA
_geom_hbond_angle_DHA
N1 H1 O1 4_565 0.81(2) 2.16(2) 2.951(2) 163(2)
C8 H8B O2 2 0.96 2.56 3.397(3) 147
C10 H10C O2 2 0.96 2.43 3.341(3) 158
C4 H4 Cl1 . 0.98 2.65 3.190(2) 115
C17 H17 Cl2 3_665 0.930(10) 2.9180(10) 3.796(2) 157.90(10)

loop_
_geom_torsion_atom_site_label_1
_geom_torsion_atom_site_label_2
_geom_torsion_atom_site_label_3
_geom_torsion_atom_site_label_4
_geom_torsion_site_symmetry_1
_geom_torsion_site_symmetry_2
_geom_torsion_site_symmetry_3
_geom_torsion_site_symmetry_4
_geom_torsion
_geom_torsion_publ_flag
N1 C2 C3 C9 . . . . -177.66(17) ?
C8 C2 C3 C9 . . . . 0.5(3) ?
N1 C2 C3 C4 . . . . 4.8(3) ?
C8 C2 C3 C4 . . . . -177.01(18) ?
C2 C3 C4 C5 . . . . -22.3(2) ?
C9 C3 C4 C5 . . . . 159.92(15) ?
C2 C3 C4 C13 . . . . 99.89(18) ?
C9 C3 C4 C13 . . . . -77.89(18) ?
C3 C4 C5 C6 . . . . 24.6(2) ?
C13 C4 C5 C6 . . . . -97.9(2) ?
C3 C4 C5 C11 . . . . -157.55(16) ?
C13 C4 C5 C11 . . . . 80.0(2) ?
C11 C5 C6 N1 . . . . 173.01(18) ?
C4 C5 C6 N1 . . . . -9.1(3) ?
C11 C5 C6 C7 . . . . -3.6(3) ?
C4 C5 C6 C7 . . . . 174.23(18) ?
C2 C3 C9 O1 . . . . 172.37(19) ?
C4 C3 C9 O1 . . . . -10.0(3) ?
C2 C3 C9 C10 . . . . -10.0(3) ?
C4 C3 C9 C10 . . . . 167.64(18) ?
C6 C5 C11 O2 . . . . 31.2(3) ?
C4 C5 C11 O2 . . . . -146.6(2) ?
C6 C5 C11 C12 . . . . -147.4(2) ?
C4 C5 C11 C12 . . . . 34.8(3) ?
C5 C4 C13 C18 . . . . 62.3(2) ?
C3 C4 C13 C18 . . . . -61.4(2) ?
C5 C4 C13 C14 . . . . -116.97(18) ?
C3 C4 C13 C14 . . . . 119.30(18) ?
C18 C13 C14 C15 . . . . 1.2(3) ?
C4 C13 C14 C15 . . . . -179.54(16) ?
C18 C13 C14 Cl1 . . . . -177.96(13) ?
C4 C13 C14 Cl1 . . . . 1.3(2) ?
C13 C14 C15 C16 . . . . -1.4(3) ?
Cl1 C14 C15 C16 . . . . 177.78(15) ?
C14 C15 C16 C17 . . . . 0.6(3) ?
C14 C15 C16 Cl2 . . . . 179.48(15) ?
C15 C16 C17 C18 . . . . 0.2(3) ?
Cl2 C16 C17 C18 . . . . -178.61(16) ?
C16 C17 C18 C13 . . . . -0.4(3) ?
C14 C13 C18 C17 . . . . -0.3(3) ?
C4 C13 C18 C17 . . . . -179.59(18) ?
C3 C2 N1 C6 . . . . 13.8(3) ?
C8 C2 N1 C6 . . . . -164.67(18) ?
C5 C6 N1 C2 . . . . -11.5(3) ?
C7 C6 N1 C2 . . . . 165.50(18) ?

loop_
_cod_related_entry_id
_cod_related_entry_database
_cod_related_entry_code
1 ChemSpider 30656491
